data_9015623
loop_
_publ_author_name
'Gatineau, L.'

_publ_section_title
;
 Localisation des remplacements isomorphiques dans la muscovite
 Note: polytype Muscovite 2M1
 _cod_database_code 1000042
;
_journal_name_full 'Comptes Rendus Hebdomadaires des Seances de l'Academie des Sciences'
_journal_page_first 4648
_journal_page_last 4649
_journal_volume 256
_journal_year 1963
_chemical_formula_sum 'Al3 K O12 Si3'
_chemical_name_mineral Muscovite
_space_group_IT_number 15
_symmetry_space_group_name_Hall '-C 2yc'
_symmetry_space_group_name_H-M 'C 1 2/c 1'
_cell_angle_alpha 90
_cell_angle_beta 95.18
_cell_angle_gamma 90
_cell_length_a 5.189
_cell_length_b 8.995
_cell_length_c 20.09698
_cell_formula_units_Z 4
_cell_volume 934.197
_database_code_amcsd 0012259
_exptl_crystal_density_diffrn 2.818
_cod_original_formula_sum 'K Al3 Si3 O12'
_cod_database_code 9015623

loop_
_space_group_symop_operation_xyz
x,y,z
1/2+x,1/2+y,z
x,-y,1/2+z
1/2+x,1/2-y,1/2+z
-x,y,1/2-z
1/2-x,1/2+y,1/2-z
-x,-y,-z
1/2-x,1/2-y,-z

loop_
_atom_site_label
_atom_site_fract_x
_atom_site_fract_y
_atom_site_fract_z
_atom_site_occupancy
K1 0.00000 0.09890 0.25000 1.00000
Al1 0.25060 0.08500 0.00030 1.00000
Al2 0.46610 0.92820 0.13540 0.25000
Al3 0.45210 0.25750 0.13510 0.25000
Si1 0.46610 0.92820 0.13540 0.75000
Si2 0.45210 0.25750 0.13510 0.75000
O1 0.46300 0.94440 0.05300 1.00000
O2 0.38260 0.25310 0.05330 1.00000
O3 0.45810 0.56100 0.05050 1.00000
O4 0.41630 0.09360 0.16810 1.00000
O5 0.25050 0.80890 0.15660 1.00000
O6 0.25430 0.37120 0.16840 1.00000

loop_
_cod_related_entry_id
_cod_related_entry_database
_cod_related_entry_code
1 AMCSD 0012259
